data_4514769
loop_
_publ_author_name
'Procter, Richard J.'
'Uzelac, Marina'
'Cid, Jessica'
'Rushworth, Philip J.'
'Ingleson, Michael J.'

_publ_section_title
;
 Low-Coordinate NHC--Zinc Hydride Complexes Catalyze Alkyne C--H
 Borylation and Hydroboration Using Pinacolborane
;
_journal_issue 6
_journal_name_full 'ACS Catalysis'
_journal_page_first 5760
_journal_paper_doi 10.1021/acscatal.9b01370
_journal_volume 9
_journal_year 2019
_chemical_formula_moiety 'C37 H47 F6 N3 O4 S2 Zn'
_chemical_formula_sum 'C37 H47 F6 N3 O4 S2 Zn'
_chemical_formula_weight 841.26
_chemical_name_systematic 7DiPPZnPhNTf2
_space_group_crystal_system monoclinic
_space_group_IT_number 14
_space_group_name_Hall '-P 2ybc'
_space_group_name_H-M_alt 'P 1 21/c 1'
_symmetry_space_group_name_Hall '-P 2ybc'
_symmetry_space_group_name_H-M 'P 1 21/c 1'
_atom_sites_solution_hydrogens geom
_atom_sites_solution_primary dual
_audit_creation_date 2018-08-30
_audit_creation_method
;
Olex2 1.2
(compiled 2018.05.29 svn.r3508 for OlexSys, GUI svn.r5506)
;
_cell_angle_alpha 90
_cell_angle_beta 105.975(5)
_cell_angle_gamma 90
_cell_formula_units_Z 8
_cell_length_a 19.3499(9)
_cell_length_b 20.6938(7)
_cell_length_c 20.4521(10)
_cell_measurement_reflns_used 12416
_cell_measurement_temperature 150.0(3)
_cell_measurement_theta_max 28.9980
_cell_measurement_theta_min 3.6630
_cell_volume 7873.2(6)
_computing_cell_refinement 'CrysAlisPro 1.171.38.46 (Rigaku OD, 2015)'
_computing_data_collection 'CrysAlisPro 1.171.38.46 (Rigaku OD, 2015)'
_computing_data_reduction 'CrysAlisPro 1.171.38.46 (Rigaku OD, 2015)'
_computing_molecular_graphics 'Olex2 (Dolomanov et al., 2009)'
_computing_publication_material 'Olex2 (Dolomanov et al., 2009)'
_computing_structure_refinement 'ShelXL (Sheldrick, 2015)'
_computing_structure_solution 'ShelXT (Sheldrick, 2015)'
_diffrn_ambient_temperature 150(3)
_diffrn_detector 'CCD plate'
_diffrn_detector_area_resol_mean 5.1636
_diffrn_detector_type Atlas
_diffrn_measured_fraction_theta_full 0.998
_diffrn_measured_fraction_theta_max 0.862
_diffrn_measurement_details
;
List of Runs (angles in degrees, time in seconds):

  # Type    Start    End  Width  t~exp~   \w     \q     \k     \f   Frames
--------------------------------------------------------------------------
  1  \w    -39.00  65.00   1.00   21.94    --  -12.00  19.00 -30.00  104
  2  \w    -25.00   6.00   1.00   21.94    --  -12.00 -99.00  30.00   31
  3  \w    -41.00  50.00   1.00   21.94    --  -12.00  57.00-150.00   91
  4  \w    -77.00 -51.00   1.00   21.94    --   11.54 178.00 -60.00   26
;
_diffrn_measurement_device 'four-circle diffractometer'
_diffrn_measurement_device_type 'Xcalibur, Atlas'
_diffrn_measurement_method '\w scans'
_diffrn_orient_matrix_type 'CrysAlisPro convention (1999,Acta A55,543-557)'
_diffrn_orient_matrix_UB_11 0.0343662000
_diffrn_orient_matrix_UB_12 0.0140841000
_diffrn_orient_matrix_UB_13 0.0138179000
_diffrn_orient_matrix_UB_21 0.0063338000
_diffrn_orient_matrix_UB_22 -0.0009349000
_diffrn_orient_matrix_UB_23 -0.0325158000
_diffrn_orient_matrix_UB_31 -0.0152841000
_diffrn_orient_matrix_UB_32 0.0312433000
_diffrn_orient_matrix_UB_33 -0.0072175000
_diffrn_radiation_monochromator graphite
_diffrn_radiation_probe x-ray
_diffrn_radiation_type MoK\a
_diffrn_radiation_wavelength 0.71073
_diffrn_reflns_av_R_equivalents 0.0456
_diffrn_reflns_av_unetI/netI 0.0671
_diffrn_reflns_Laue_measured_fraction_full 0.998
_diffrn_reflns_Laue_measured_fraction_max 0.862
_diffrn_reflns_limit_h_max 19
_diffrn_reflns_limit_h_min -24
_diffrn_reflns_limit_k_max 24
_diffrn_reflns_limit_k_min -27
_diffrn_reflns_limit_l_max 27
_diffrn_reflns_limit_l_min -20
_diffrn_reflns_number 52973
_diffrn_reflns_point_group_measured_fraction_full 0.998
_diffrn_reflns_point_group_measured_fraction_max 0.862
_diffrn_reflns_theta_full 25.242
_diffrn_reflns_theta_max 29.437
_diffrn_reflns_theta_min 3.311
_diffrn_source 'fine-focus sealed X-ray tube'
_diffrn_source_type 'Enhance (Mo) X-ray Source'
_exptl_absorpt_coefficient_mu 0.800
_exptl_absorpt_correction_T_max 1.00000
_exptl_absorpt_correction_T_min 0.89636
_exptl_absorpt_correction_type multi-scan
_exptl_absorpt_process_details
;
CrysAlisPro 1.171.38.46 (Rigaku Oxford Diffraction, 2015)
Empirical absorption correction using spherical harmonics,
 implemented in SCALE3 ABSPACK scaling algorithm.
;
_exptl_crystal_colour colourless
_exptl_crystal_colour_primary colourless
_exptl_crystal_density_diffrn 1.419
_exptl_crystal_description block
_exptl_crystal_F_000 3504
_exptl_crystal_preparation 'Protonation of 7DiPPZnPh2'
_exptl_crystal_recrystallization_method 'Grown from solution in ortho-dichlorobenzene layered with pentane'
_exptl_crystal_size_max 0.6
_exptl_crystal_size_mid 0.3
_exptl_crystal_size_min 0.3
_refine_diff_density_max 1.723
_refine_diff_density_min -0.462
_refine_diff_density_rms 0.085
_refine_ls_extinction_method none
_refine_ls_goodness_of_fit_ref 1.028
_refine_ls_hydrogen_treatment constr
_refine_ls_matrix_type full
_refine_ls_number_parameters 971
_refine_ls_number_reflns 18791
_refine_ls_number_restraints 0
_refine_ls_restrained_S_all 1.028
_refine_ls_R_factor_all 0.0935
_refine_ls_R_factor_gt 0.0514
_refine_ls_shift/su_max 0.002
_refine_ls_shift/su_mean 0.000
_refine_ls_structure_factor_coef Fsqd
_refine_ls_weighting_details 'w=1/[\s^2^(Fo^2^)+(0.0609P)^2^+2.0934P] where P=(Fo^2^+2Fc^2^)/3'
_refine_ls_weighting_scheme calc
_refine_ls_wR_factor_gt 0.1181
_refine_ls_wR_factor_ref 0.1419
_reflns_Friedel_coverage 0.000
_reflns_number_gt 12111
_reflns_number_total 18791
_reflns_threshold_expression 'I > 2\s(I)'
_cod_data_source_file cs9b01370_si_008.cif
_cod_data_source_block omji268
_cod_database_code 4514769
_shelx_shelxl_version_number 2016/6
_chemical_oxdiff_formula C37H47ZnNS2O4F6
_shelx_space_group_comment
;
The symmetry employed for this shelxl refinement is uniquely defined
by the following loop, which should always be used as a source of
symmetry information in preference to the above space-group names.
They are only intended as comments.
;
_reflns_odcompleteness_completeness 99.58
_reflns_odcompleteness_iscentric 1
_reflns_odcompleteness_theta 26.32
_olex2_refinement_description
;
1. Fixed Uiso
 At 1.2 times of:
  All C(H) groups, All C(H,H) groups
 At 1.5 times of:
  All C(H,H,H) groups
2.a Ternary CH refined with riding coordinates:
 C12(H12), C24(H24), C24A(H24A), C15(H15), C12A(H12A), C27(H27), C27A(H27A),
 C15A(H15A)
2.b Secondary CH2 refined with riding coordinates:
 C5(H5a,H5b), C2(H2a,H2b), C2A(H2Aa,H2Ab), C3A(H3Aa,H3Ab), C5A(H5Aa,H5Ab),
 C3(H3a,H3b), C4(H4a,H4b), C4A(H4Aa,H4Ab)
2.c Aromatic/amide H refined with riding coordinates:
 C22A(H22A), C10(H10), C8(H8), C22(H22), C21A(H21A), C35(H35), C20A(H20A),
 C20(H20), C31(H31), C9(H9), C21(H21), C10A(H10A), C35A(H35A), C8A(H8A),
 C31A(H31A), C32(H32), C34(H34), C9A(H9A), C33(H33), C32A(H32A), C33A(H33A),
 C34A(H34A)
2.d Idealised Me refined as rotating group:
 C26A(H26d,H26e,H26f), C13(H13a,H13b,H13c), C25(H25a,H25b,H25c), C14(H14a,H14b,
 H14c), C28A(H28d,H28e,H28f), C16(H16a,H16b,H16c), C29(H29a,H29b,H29c),
 C17(H17a,H17b,H17c), C25A(H25d,H25e,H25f), C26(H26a,H26b,H26c), C28(H28a,H28b,
 H28c), C13A(H13d,H13e,H13f), C29A(H29d,H29e,H29f), C17A(H17d,H17e,H17f),
 C14A(H14d,H14e,H14f), C16A(H16d,H16e,H16f)
;
_olex2_date_sample_data_collection 2016-09-22
_olex2_submission_original_sample_id omji268
_olex2_submission_special_instructions 'No special instructions were received'
_oxdiff_exptl_absorpt_empirical_details
;
Empirical correction (ABSPACK) includes:
- Absorption correction using spherical harmonics
- Frame scaling
;
_oxdiff_exptl_absorpt_empirical_full_max 1.109
_oxdiff_exptl_absorpt_empirical_full_min 0.922

loop_
_space_group_symop_operation_xyz
'x, y, z'
'-x, y+1/2, -z+1/2'
'-x, -y, -z'
'x, -y-1/2, z-1/2'

loop_
_atom_site_label
_atom_site_type_symbol
_atom_site_fract_x
_atom_site_fract_y
_atom_site_fract_z
_atom_site_U_iso_or_equiv
_atom_site_adp_type
_atom_site_occupancy
_atom_site_site_symmetry_order
_atom_site_calc_flag
_atom_site_refinement_flags_posn
Zn1 Zn 0.48794(2) 0.53579(2) 0.72830(2) 0.01943(9) Uani 1 1 d .
Zn1A Zn 1.01103(2) 0.70110(2) 0.76769(2) 0.02013(9) Uani 1 1 d .
S1A S 1.01377(4) 0.57547(3) 0.67322(4) 0.02195(16) Uani 1 1 d .
S2A S 0.88515(4) 0.58852(3) 0.71048(4) 0.02389(17) Uani 1 1 d .
S2 S 0.61490(4) 0.65002(3) 0.78115(4) 0.02364(16) Uani 1 1 d .
S1 S 0.49053(4) 0.65938(3) 0.82601(4) 0.02465(17) Uani 1 1 d .
O2A O 0.89987(11) 0.65628(9) 0.72158(10) 0.0264(5) Uani 1 1 d .
O2 O 0.60040(11) 0.58234(9) 0.76853(10) 0.0259(5) Uani 1 1 d .
O1A O 1.02235(11) 0.64472(8) 0.67796(10) 0.0242(4) Uani 1 1 d .
O1 O 0.48527(11) 0.58959(9) 0.82325(10) 0.0266(5) Uani 1 1 d .
F6 F 0.75129(10) 0.63154(9) 0.83766(11) 0.0473(5) Uani 1 1 d .
F6A F 0.81928(11) 0.62129(10) 0.58529(10) 0.0489(5) Uani 1 1 d .
F4 F 0.68526(11) 0.61483(9) 0.90455(10) 0.0460(5) Uani 1 1 d .
F5 F 0.70603(11) 0.71212(9) 0.87776(11) 0.0519(6) Uani 1 1 d .
F5A F 0.74987(10) 0.60765(9) 0.64987(12) 0.0516(6) Uani 1 1 d .
F4A F 0.79515(12) 0.52546(9) 0.61293(12) 0.0563(6) Uani 1 1 d .
F1A F 1.05209(12) 0.57895(10) 0.56130(10) 0.0519(6) Uani 1 1 d .
O3A O 1.07460(11) 0.53678(9) 0.70427(11) 0.0306(5) Uani 1 1 d .
O4 O 0.63646(12) 0.68755(10) 0.73201(12) 0.0352(5) Uani 1 1 d .
O4A O 0.86118(13) 0.55313(10) 0.75946(12) 0.0384(6) Uani 1 1 d .
O3 O 0.42708(12) 0.69583(10) 0.79720(12) 0.0366(5) Uani 1 1 d .
F2A F 0.99127(13) 0.49528(9) 0.57188(11) 0.0576(6) Uani 1 1 d .
F3A F 0.93842(13) 0.58596(11) 0.54542(10) 0.0561(6) Uani 1 1 d .
N1 N 0.53758(12) 0.40243(10) 0.77560(11) 0.0161(5) Uani 1 1 d .
N2A N 1.08546(12) 0.82079(10) 0.75602(11) 0.0175(5) Uani 1 1 d .
N2 N 0.41371(12) 0.41673(10) 0.74230(11) 0.0163(5) Uani 1 1 d .
N1A N 0.96218(12) 0.83538(10) 0.72020(11) 0.0169(5) Uani 1 1 d .
F3 F 0.57273(14) 0.65339(11) 0.95197(10) 0.0607(6) Uani 1 1 d .
F2 F 0.51493(14) 0.74126(10) 0.92610(12) 0.0691(7) Uani 1 1 d .
N3A N 0.94419(13) 0.54843(10) 0.68858(12) 0.0232(5) Uani 1 1 d .
N3 N 0.55645(13) 0.68835(10) 0.80611(13) 0.0252(6) Uani 1 1 d .
F1 F 0.46027(15) 0.65574(13) 0.94152(12) 0.0792(8) Uani 1 1 d .
C1 C 0.48002(15) 0.44080(12) 0.75331(12) 0.0149(5) Uani 1 1 d .
C30A C 1.04536(16) 0.63867(11) 0.84387(13) 0.0181(6) Uani 1 1 d .
C30 C 0.45233(16) 0.59880(12) 0.65362(13) 0.0206(6) Uani 1 1 d .
C1A C 1.01922(15) 0.79619(12) 0.74279(12) 0.0158(5) Uani 1 1 d .
C11 C 0.64466(15) 0.44420(13) 0.85933(14) 0.0199(6) Uani 1 1 d .
C6 C 0.60898(14) 0.43034(11) 0.79119(13) 0.0154(5) Uani 1 1 d .
C6A C 0.89037(15) 0.80851(12) 0.69955(14) 0.0184(6) Uani 1 1 d .
C23A C 1.19042(15) 0.75097(12) 0.76184(14) 0.0195(6) Uani 1 1 d .
C12 C 0.61223(17) 0.42926(13) 0.91738(14) 0.0244(6) Uani 1 1 d .
H12 H 0.564151 0.411274 0.897615 0.029 Uiso 1 1 calc R
C22A C 1.25103(16) 0.71945(13) 0.80152(15) 0.0261(7) Uani 1 1 d .
H22A H 1.281476 0.698065 0.780592 0.031 Uiso 1 1 calc R
C10 C 0.71355(16) 0.46976(13) 0.87310(15) 0.0237(6) Uani 1 1 d .
H10 H 0.738259 0.479421 0.917834 0.028 Uiso 1 1 calc R
C18 C 0.35294(15) 0.45400(12) 0.70240(14) 0.0189(6) Uani 1 1 d .
C7 C 0.64182(15) 0.43914(12) 0.73891(14) 0.0192(6) Uani 1 1 d .
C18A C 1.14606(14) 0.78265(12) 0.79547(13) 0.0179(6) Uani 1 1 d .
C23 C 0.30899(16) 0.48698(12) 0.73574(14) 0.0215(6) Uani 1 1 d .
C11A C 0.85846(16) 0.79707(13) 0.62989(15) 0.0240(6) Uani 1 1 d .
C5 C 0.53517(16) 0.33069(12) 0.77247(15) 0.0223(6) Uani 1 1 d .
H5A H 0.583137 0.314695 0.775798 0.027 Uiso 1 1 calc R
H5B H 0.504392 0.317750 0.728480 0.027 Uiso 1 1 calc R
C19A C 1.16201(16) 0.78417(13) 0.86671(14) 0.0241(6) Uani 1 1 d .
C8 C 0.71070(17) 0.46560(13) 0.75611(16) 0.0261(7) Uani 1 1 d .
H8 H 0.733260 0.472932 0.722094 0.031 Uiso 1 1 calc R
C19 C 0.33675(16) 0.45063(13) 0.63095(14) 0.0220(6) Uani 1 1 d .
C24 C 0.32375(17) 0.48867(13) 0.81246(15) 0.0271(7) Uani 1 1 d .
H24 H 0.372008 0.471361 0.832933 0.033 Uiso 1 1 calc R
C22 C 0.24838(17) 0.51817(14) 0.69505(16) 0.0293(7) Uani 1 1 d .
H22 H 0.218292 0.540595 0.715569 0.035 Uiso 1 1 calc R
C7A C 0.85311(16) 0.79877(12) 0.74826(15) 0.0236(6) Uani 1 1 d .
C24A C 1.17669(17) 0.75082(13) 0.68511(14) 0.0248(6) Uani 1 1 d .
H24A H 1.128169 0.767546 0.664632 0.030 Uiso 1 1 calc R
C21A C 1.26658(17) 0.71951(14) 0.87169(16) 0.0304(7) Uani 1 1 d .
H21A H 1.307221 0.698037 0.897416 0.036 Uiso 1 1 calc R
C2 C 0.39149(16) 0.35232(13) 0.76371(14) 0.0240(6) Uani 1 1 d .
H2A H 0.393381 0.320382 0.729534 0.029 Uiso 1 1 calc R
H2B H 0.342079 0.355122 0.765733 0.029 Uiso 1 1 calc R
C35 C 0.49525(18) 0.62119(13) 0.61241(15) 0.0283(7) Uani 1 1 d .
H35 H 0.542848 0.607791 0.621658 0.034 Uiso 1 1 calc R
C2A C 1.10903(16) 0.88567(13) 0.73695(15) 0.0246(6) Uani 1 1 d .
H2AA H 1.158543 0.882605 0.735291 0.030 Uiso 1 1 calc R
H2AB H 1.107313 0.916658 0.772051 0.030 Uiso 1 1 calc R
C3A C 1.06330(16) 0.91045(14) 0.66911(15) 0.0278(7) Uani 1 1 d .
H3AA H 1.052186 0.874852 0.637059 0.033 Uiso 1 1 calc R
H3AB H 1.090576 0.942145 0.651608 0.033 Uiso 1 1 calc R
C15 C 0.60662(18) 0.41783(14) 0.66618(14) 0.0278(7) Uani 1 1 d .
H15 H 0.555921 0.409002 0.662461 0.033 Uiso 1 1 calc R
C20A C 1.22270(17) 0.75091(14) 0.90365(15) 0.0301(7) Uani 1 1 d .
H20A H 1.233656 0.749967 0.950862 0.036 Uiso 1 1 calc R
C20 C 0.27559(17) 0.48356(14) 0.59383(15) 0.0291(7) Uani 1 1 d .
H20 H 0.263903 0.483215 0.546575 0.035 Uiso 1 1 calc R
C12A C 0.89858(18) 0.81091(15) 0.57706(15) 0.0306(7) Uani 1 1 d .
H12A H 0.939522 0.838638 0.598774 0.037 Uiso 1 1 calc R
C27 C 0.38011(18) 0.41107(15) 0.59410(15) 0.0312(7) Uani 1 1 d .
H27 H 0.423917 0.396369 0.627576 0.037 Uiso 1 1 calc R
C5A C 0.96474(16) 0.90737(12) 0.72682(15) 0.0238(6) Uani 1 1 d .
H5AA H 0.994778 0.918641 0.771695 0.029 Uiso 1 1 calc R
H5AB H 0.916638 0.923162 0.723233 0.029 Uiso 1 1 calc R
C3 C 0.43823(16) 0.32976(13) 0.83211(14) 0.0256(7) Uani 1 1 d .
H3A H 0.411615 0.298631 0.851090 0.031 Uiso 1 1 calc R
H3B H 0.449263 0.366377 0.862834 0.031 Uiso 1 1 calc R
C31 C 0.38336(17) 0.62214(14) 0.63870(15) 0.0298(7) Uani 1 1 d .
H31 H 0.353983 0.608955 0.665344 0.036 Uiso 1 1 calc R
C9 C 0.74620(16) 0.48117(13) 0.82250(16) 0.0254(7) Uani 1 1 d .
H9 H 0.791931 0.499276 0.832887 0.030 Uiso 1 1 calc R
C4 C 0.50812(17) 0.29901(13) 0.82746(15) 0.0274(7) Uani 1 1 d .
H4A H 0.544137 0.303249 0.870863 0.033 Uiso 1 1 calc R
H4B H 0.500399 0.253311 0.817585 0.033 Uiso 1 1 calc R
C21 C 0.23227(17) 0.51647(14) 0.62553(17) 0.0326(7) Uani 1 1 d .
H21 H 0.191639 0.537782 0.599573 0.039 Uiso 1 1 calc R
C27A C 1.11751(18) 0.82268(16) 0.90469(15) 0.0325(7) Uani 1 1 d .
H27A H 1.074049 0.838097 0.871234 0.039 Uiso 1 1 calc R
C4A C 0.99328(17) 0.94118(13) 0.67419(15) 0.0279(7) Uani 1 1 d .
H4AA H 1.001566 0.986406 0.686298 0.033 Uiso 1 1 calc R
H4AB H 0.957784 0.938866 0.630285 0.033 Uiso 1 1 calc R
C15A C 0.88547(19) 0.81555(16) 0.82258(15) 0.0343(8) Uani 1 1 d .
H15A H 0.936315 0.825578 0.828433 0.041 Uiso 1 1 calc R
C10A C 0.78936(17) 0.77220(14) 0.61101(17) 0.0311(7) Uani 1 1 d .
H10A H 0.767178 0.763642 0.565416 0.037 Uiso 1 1 calc R
C26A C 1.18144(18) 0.68238(14) 0.65750(16) 0.0318(7) Uani 1 1 d .
H26D H 1.230318 0.667615 0.671991 0.048 Uiso 1 1 calc GR
H26E H 1.165486 0.683089 0.608710 0.048 Uiso 1 1 calc GR
H26F H 1.151466 0.653695 0.674545 0.048 Uiso 1 1 calc GR
C35A C 1.0022(2) 0.61838(15) 0.88615(16) 0.0362(8) Uani 1 1 d .
H35A H 0.954674 0.632100 0.876391 0.043 Uiso 1 1 calc R
C8A C 0.78460(17) 0.77348(14) 0.72689(17) 0.0304(7) Uani 1 1 d .
H8A H 0.759331 0.765435 0.758693 0.037 Uiso 1 1 calc R
C13 C 0.65762(18) 0.37727(15) 0.96364(16) 0.0340(8) Uani 1 1 d .
H13A H 0.661138 0.339827 0.937031 0.051 Uiso 1 1 calc GR
H13B H 0.635170 0.365580 0.998375 0.051 Uiso 1 1 calc GR
H13C H 0.704866 0.393953 0.984391 0.051 Uiso 1 1 calc GR
C31A C 1.11344(18) 0.61489(14) 0.85981(16) 0.0330(7) Uani 1 1 d .
H31A H 1.142835 0.626259 0.832528 0.040 Uiso 1 1 calc R
C32 C 0.35557(19) 0.66486(15) 0.58517(16) 0.0360(8) Uani 1 1 d .
H32 H 0.308579 0.679724 0.576787 0.043 Uiso 1 1 calc R
C37A C 0.80772(18) 0.58615(15) 0.63492(19) 0.0365(8) Uani 1 1 d .
C34 C 0.4673(2) 0.66306(14) 0.55810(16) 0.0359(8) Uani 1 1 d .
H34 H 0.495934 0.676205 0.530736 0.043 Uiso 1 1 calc R
C25 C 0.32008(18) 0.55741(14) 0.83898(17) 0.0334(8) Uani 1 1 d .
H25A H 0.350837 0.585181 0.821870 0.050 Uiso 1 1 calc GR
H25B H 0.335591 0.557240 0.887784 0.050 Uiso 1 1 calc GR
H25C H 0.271511 0.572901 0.823907 0.050 Uiso 1 1 calc GR
C37 C 0.69401(18) 0.65204(14) 0.85501(19) 0.0365(8) Uani 1 1 d .
C9A C 0.75289(17) 0.75992(14) 0.65924(18) 0.0352(8) Uani 1 1 d .
H9A H 0.706851 0.742459 0.645959 0.042 Uiso 1 1 calc R
C36A C 0.99732(19) 0.55834(15) 0.58231(16) 0.0336(8) Uani 1 1 d .
C33 C 0.3978(2) 0.68501(14) 0.54472(15) 0.0350(8) Uani 1 1 d .
H33 H 0.379467 0.713194 0.508706 0.042 Uiso 1 1 calc R
C14 C 0.6040(2) 0.48958(16) 0.95747(17) 0.0397(9) Uani 1 1 d .
H14A H 0.650615 0.506508 0.980069 0.060 Uiso 1 1 calc GR
H14B H 0.579128 0.478625 0.990635 0.060 Uiso 1 1 calc GR
H14C H 0.576933 0.521565 0.926947 0.060 Uiso 1 1 calc GR
C28A C 1.1596(2) 0.88149(15) 0.93918(19) 0.0465(9) Uani 1 1 d .
H28D H 1.202145 0.867500 0.972683 0.070 Uiso 1 1 calc GR
H28E H 1.130217 0.906388 0.960800 0.070 Uiso 1 1 calc GR
H28F H 1.172803 0.907625 0.905757 0.070 Uiso 1 1 calc GR
C32A C 1.1413(2) 0.57420(16) 0.91520(18) 0.0430(9) Uani 1 1 d .
H32A H 1.188210 0.559102 0.924097 0.052 Uiso 1 1 calc R
C33A C 1.0993(2) 0.55637(17) 0.95669(17) 0.0458(10) Uani 1 1 d .
H33A H 1.117756 0.529862 0.994154 0.055 Uiso 1 1 calc R
C36 C 0.5113(2) 0.67857(17) 0.91693(18) 0.0412(9) Uani 1 1 d .
C16 C 0.6090(2) 0.46929(17) 0.61347(18) 0.0506(10) Uani 1 1 d .
H16A H 0.588550 0.508717 0.624498 0.076 Uiso 1 1 calc GR
H16B H 0.581863 0.454805 0.569251 0.076 Uiso 1 1 calc GR
H16C H 0.657928 0.476731 0.613480 0.076 Uiso 1 1 calc GR
C29 C 0.3373(2) 0.35144(16) 0.5620(2) 0.0502(10) Uani 1 1 d .
H29A H 0.325105 0.326336 0.596678 0.075 Uiso 1 1 calc GR
H29B H 0.365852 0.325754 0.540196 0.075 Uiso 1 1 calc GR
H29C H 0.294113 0.364827 0.528909 0.075 Uiso 1 1 calc GR
C34A C 1.0298(2) 0.57834(16) 0.94190(18) 0.0452(10) Uani 1 1 d .
H34A H 1.000819 0.566357 0.969394 0.054 Uiso 1 1 calc R
C17 C 0.6399(2) 0.35527(16) 0.64969(18) 0.0503(11) Uani 1 1 d .
H17A H 0.688863 0.363041 0.649869 0.075 Uiso 1 1 calc GR
H17B H 0.613206 0.340170 0.605588 0.075 Uiso 1 1 calc GR
H17C H 0.638593 0.323187 0.683240 0.075 Uiso 1 1 calc GR
C25A C 1.2304(2) 0.79412(15) 0.66300(18) 0.0443(10) Uani 1 1 d .
H25D H 1.228622 0.836967 0.680445 0.067 Uiso 1 1 calc GR
H25E H 1.218308 0.795586 0.614243 0.067 Uiso 1 1 calc GR
H25F H 1.278044 0.776935 0.680464 0.067 Uiso 1 1 calc GR
C26 C 0.2687(2) 0.44687(16) 0.83594(18) 0.0484(10) Uani 1 1 d .
H26A H 0.221662 0.465584 0.819554 0.073 Uiso 1 1 calc GR
H26B H 0.281886 0.445182 0.884719 0.073 Uiso 1 1 calc GR
H26C H 0.268276 0.403920 0.818095 0.073 Uiso 1 1 calc GR
C28 C 0.4021(2) 0.45021(18) 0.54009(19) 0.0499(10) Uani 1 1 d .
H28A H 0.359996 0.462008 0.504735 0.075 Uiso 1 1 calc GR
H28B H 0.433309 0.424746 0.521145 0.075 Uiso 1 1 calc GR
H28C H 0.426829 0.488581 0.560309 0.075 Uiso 1 1 calc GR
C13A C 0.8539(2) 0.8467(2) 0.51607(19) 0.0580(11) Uani 1 1 d .
H13D H 0.816514 0.818967 0.490391 0.087 Uiso 1 1 calc GR
H13E H 0.883876 0.860036 0.488068 0.087 Uiso 1 1 calc GR
H13F H 0.832947 0.884124 0.530802 0.087 Uiso 1 1 calc GR
C29A C 1.0944(3) 0.78145(19) 0.95670(19) 0.0610(13) Uani 1 1 d .
H29D H 1.068242 0.744466 0.934472 0.092 Uiso 1 1 calc GR
H29E H 1.064157 0.806535 0.977197 0.092 Uiso 1 1 calc GR
H29F H 1.136119 0.767390 0.991207 0.092 Uiso 1 1 calc GR
C17A C 0.8516(3) 0.8747(2) 0.8440(2) 0.0684(14) Uani 1 1 d .
H17D H 0.854938 0.910276 0.814938 0.103 Uiso 1 1 calc GR
H17E H 0.876268 0.885317 0.890214 0.103 Uiso 1 1 calc GR
H17F H 0.801926 0.866049 0.840478 0.103 Uiso 1 1 calc GR
C14A C 0.9291(3) 0.7486(2) 0.5559(2) 0.0682(14) Uani 1 1 d .
H14D H 0.957207 0.726570 0.595622 0.102 Uiso 1 1 calc GR
H14E H 0.958858 0.758875 0.526736 0.102 Uiso 1 1 calc GR
H14F H 0.890268 0.721226 0.531942 0.102 Uiso 1 1 calc GR
C16A C 0.8827(3) 0.7593(2) 0.8689(2) 0.0805(16) Uani 1 1 d .
H16D H 0.833575 0.750679 0.867725 0.121 Uiso 1 1 calc GR
H16E H 0.909524 0.769712 0.914561 0.121 Uiso 1 1 calc GR
H16F H 0.903071 0.721740 0.853847 0.121 Uiso 1 1 calc GR

loop_
_atom_site_aniso_label
_atom_site_aniso_U_11
_atom_site_aniso_U_22
_atom_site_aniso_U_33
_atom_site_aniso_U_23
_atom_site_aniso_U_13
_atom_site_aniso_U_12
Zn1 0.01890(19) 0.01519(16) 0.02453(18) 0.00525(12) 0.00651(14) 0.00073(12)
Zn1A 0.01950(19) 0.01678(16) 0.02423(18) 0.00100(12) 0.00619(14) -0.00089(13)
S1A 0.0202(4) 0.0202(3) 0.0275(4) -0.0027(3) 0.0100(3) -0.0022(3)
S2A 0.0177(4) 0.0204(4) 0.0351(4) 0.0001(3) 0.0099(3) -0.0011(3)
S2 0.0170(4) 0.0181(3) 0.0369(4) 0.0011(3) 0.0093(3) 0.0000(3)
S1 0.0216(4) 0.0191(3) 0.0363(4) -0.0030(3) 0.0131(3) -0.0015(3)
O2A 0.0196(12) 0.0205(10) 0.0387(12) -0.0039(8) 0.0075(9) 0.0013(8)
O2 0.0188(12) 0.0198(10) 0.0383(12) -0.0033(8) 0.0064(9) 0.0011(8)
O1A 0.0263(12) 0.0216(10) 0.0283(11) -0.0019(8) 0.0137(9) -0.0058(8)
O1 0.0272(13) 0.0228(10) 0.0330(12) 0.0002(8) 0.0136(9) -0.0035(9)
F6 0.0168(11) 0.0423(11) 0.0789(15) -0.0081(10) 0.0065(10) 0.0035(8)
F6A 0.0370(13) 0.0582(13) 0.0427(12) 0.0065(10) -0.0039(10) 0.0003(10)
F4 0.0414(13) 0.0474(12) 0.0414(12) 0.0040(9) -0.0016(9) 0.0007(9)
F5 0.0362(13) 0.0294(10) 0.0779(15) -0.0208(10) -0.0047(11) -0.0010(9)
F5A 0.0174(11) 0.0457(12) 0.0870(16) -0.0086(11) 0.0062(11) 0.0035(9)
F4A 0.0383(14) 0.0352(11) 0.0837(16) -0.0227(10) -0.0027(11) -0.0065(9)
F1A 0.0548(15) 0.0713(14) 0.0390(12) -0.0123(10) 0.0287(11) -0.0181(11)
O3A 0.0207(13) 0.0290(11) 0.0442(13) 0.0024(9) 0.0126(10) 0.0040(9)
O4 0.0315(14) 0.0307(11) 0.0504(14) 0.0081(10) 0.0228(11) -0.0012(10)
O4A 0.0348(15) 0.0367(12) 0.0522(15) 0.0091(10) 0.0261(12) 0.0011(10)
O3 0.0238(13) 0.0293(12) 0.0601(15) 0.0008(10) 0.0174(11) 0.0059(9)
F2A 0.0861(19) 0.0396(12) 0.0551(13) -0.0256(10) 0.0328(13) -0.0163(11)
F3A 0.0539(16) 0.0811(16) 0.0282(11) -0.0065(10) 0.0028(10) 0.0139(12)
N1 0.0156(13) 0.0147(11) 0.0175(11) 0.0037(8) 0.0037(9) 0.0012(9)
N2A 0.0130(13) 0.0151(11) 0.0228(12) 0.0010(9) 0.0021(9) -0.0002(9)
N2 0.0108(12) 0.0144(11) 0.0222(12) 0.0043(9) 0.0021(9) -0.0008(9)
N1A 0.0128(12) 0.0164(11) 0.0216(12) -0.0028(9) 0.0045(9) -0.0010(9)
F3 0.0641(18) 0.0802(16) 0.0347(12) -0.0114(11) 0.0083(11) 0.0087(13)
F2 0.087(2) 0.0485(13) 0.0755(17) -0.0355(12) 0.0289(15) -0.0052(12)
N3A 0.0186(14) 0.0190(12) 0.0335(14) -0.0026(10) 0.0100(11) -0.0030(10)
N3 0.0198(14) 0.0161(12) 0.0427(15) -0.0005(10) 0.0136(12) -0.0002(10)
F1 0.080(2) 0.120(2) 0.0565(15) -0.0292(14) 0.0497(15) -0.0399(16)
C1 0.0161(15) 0.0184(13) 0.0109(12) 0.0018(10) 0.0047(10) -0.0002(11)
C30A 0.0268(17) 0.0092(12) 0.0146(13) 0.0021(10) -0.0006(11) -0.0023(11)
C30 0.0260(17) 0.0121(13) 0.0215(14) 0.0034(10) 0.0030(12) -0.0030(11)
C1A 0.0140(15) 0.0215(14) 0.0118(12) -0.0038(10) 0.0035(10) -0.0020(11)
C11 0.0175(16) 0.0204(14) 0.0221(14) 0.0045(11) 0.0060(12) 0.0023(11)
C6 0.0134(15) 0.0113(12) 0.0219(14) 0.0017(10) 0.0054(11) 0.0025(10)
C6A 0.0127(15) 0.0155(13) 0.0264(15) 0.0040(11) 0.0043(11) 0.0027(10)
C23A 0.0133(15) 0.0162(13) 0.0282(15) 0.0006(11) 0.0042(12) -0.0014(11)
C12 0.0218(17) 0.0283(15) 0.0219(15) 0.0020(12) 0.0040(12) -0.0019(12)
C22A 0.0203(17) 0.0205(14) 0.0376(18) 0.0028(12) 0.0080(13) 0.0013(12)
C10 0.0152(16) 0.0242(15) 0.0287(16) 0.0015(12) 0.0011(12) -0.0023(12)
C18 0.0127(15) 0.0153(13) 0.0267(15) 0.0033(11) 0.0022(11) -0.0015(10)
C7 0.0204(16) 0.0139(13) 0.0262(15) 0.0051(11) 0.0112(12) 0.0054(11)
C18A 0.0103(14) 0.0160(13) 0.0235(14) 0.0023(11) -0.0019(11) -0.0020(10)
C23 0.0213(17) 0.0138(13) 0.0295(15) 0.0017(11) 0.0072(12) -0.0027(11)
C11A 0.0191(17) 0.0222(15) 0.0279(16) -0.0023(11) 0.0016(12) 0.0015(12)
C5 0.0204(16) 0.0140(13) 0.0325(16) -0.0004(11) 0.0076(13) 0.0015(11)
C19A 0.0201(17) 0.0278(15) 0.0218(15) -0.0010(12) 0.0014(12) -0.0057(12)
C8 0.0230(18) 0.0239(15) 0.0374(18) 0.0089(12) 0.0186(14) 0.0060(12)
C19 0.0193(16) 0.0209(14) 0.0241(15) 0.0054(11) 0.0033(12) -0.0023(11)
C24 0.0276(19) 0.0219(15) 0.0327(17) -0.0008(12) 0.0097(14) 0.0021(12)
C22 0.0192(17) 0.0255(15) 0.045(2) 0.0068(13) 0.0110(14) 0.0050(12)
C7A 0.0188(17) 0.0180(14) 0.0364(17) 0.0085(12) 0.0117(13) 0.0074(11)
C24A 0.0242(18) 0.0235(15) 0.0278(16) -0.0013(12) 0.0092(13) 0.0005(12)
C21A 0.0187(17) 0.0265(16) 0.0369(18) 0.0083(13) -0.0076(13) 0.0008(13)
C2 0.0199(17) 0.0183(14) 0.0314(16) 0.0053(11) 0.0031(13) -0.0060(11)
C35 0.034(2) 0.0237(15) 0.0295(16) 0.0055(12) 0.0129(14) 0.0057(13)
C2A 0.0178(16) 0.0181(14) 0.0357(17) 0.0044(12) 0.0039(13) -0.0044(11)
C3A 0.0246(18) 0.0258(15) 0.0309(17) 0.0081(12) 0.0044(13) -0.0055(13)
C15 0.0301(19) 0.0306(16) 0.0260(16) 0.0038(12) 0.0134(14) 0.0050(13)
C20A 0.0261(19) 0.0336(17) 0.0242(16) 0.0047(13) -0.0038(13) -0.0056(14)
C20 0.0243(18) 0.0330(17) 0.0257(16) 0.0100(13) -0.0004(13) -0.0034(13)
C12A 0.0279(19) 0.0394(18) 0.0213(16) -0.0012(13) 0.0013(13) -0.0036(14)
C27 0.032(2) 0.0383(18) 0.0219(16) 0.0013(13) 0.0060(13) 0.0055(14)
C5A 0.0223(17) 0.0158(14) 0.0321(16) -0.0023(11) 0.0054(13) 0.0018(11)
C3 0.0260(18) 0.0234(15) 0.0263(16) 0.0086(12) 0.0053(13) -0.0049(12)
C31 0.0275(19) 0.0295(16) 0.0309(17) 0.0064(13) 0.0051(14) -0.0025(13)
C9 0.0150(16) 0.0206(14) 0.0418(18) 0.0023(12) 0.0098(13) 0.0000(12)
C4 0.0263(18) 0.0172(14) 0.0326(17) 0.0075(12) -0.0019(13) -0.0039(12)
C21 0.0175(18) 0.0305(17) 0.046(2) 0.0108(14) 0.0017(14) 0.0061(13)
C27A 0.0237(19) 0.052(2) 0.0200(15) -0.0025(14) 0.0023(13) 0.0012(15)
C4A 0.0263(18) 0.0200(14) 0.0324(17) 0.0042(12) -0.0001(13) 0.0001(12)
C15A 0.029(2) 0.050(2) 0.0282(17) 0.0078(14) 0.0148(14) 0.0080(15)
C10A 0.0198(18) 0.0296(16) 0.0390(18) -0.0067(13) -0.0005(14) -0.0033(13)
C26A 0.0291(19) 0.0314(17) 0.0384(18) -0.0081(13) 0.0153(15) -0.0037(14)
C35A 0.043(2) 0.0322(18) 0.0364(19) 0.0047(14) 0.0165(16) 0.0057(15)
C8A 0.0235(18) 0.0224(15) 0.050(2) 0.0066(14) 0.0186(15) 0.0058(13)
C13 0.032(2) 0.0391(18) 0.0288(17) 0.0095(14) 0.0045(14) -0.0022(15)
C31A 0.032(2) 0.0297(17) 0.0361(18) 0.0016(13) 0.0065(15) -0.0054(14)
C32 0.030(2) 0.0390(19) 0.0319(18) 0.0066(14) -0.0024(15) 0.0099(15)
C37A 0.0235(19) 0.0253(17) 0.056(2) -0.0064(15) 0.0035(16) -0.0011(14)
C34 0.061(3) 0.0235(16) 0.0302(17) 0.0029(13) 0.0247(17) 0.0024(16)
C25 0.030(2) 0.0270(16) 0.047(2) -0.0085(14) 0.0184(16) -0.0011(14)
C37 0.025(2) 0.0230(16) 0.057(2) -0.0062(15) 0.0034(16) -0.0012(13)
C9A 0.0134(17) 0.0263(16) 0.065(2) -0.0029(15) 0.0099(16) -0.0011(13)
C36A 0.036(2) 0.0354(18) 0.0332(18) -0.0093(14) 0.0159(16) -0.0074(15)
C33 0.054(3) 0.0265(16) 0.0208(16) 0.0041(12) 0.0045(15) 0.0077(15)
C14 0.052(3) 0.0402(19) 0.0330(19) -0.0024(15) 0.0219(17) -0.0002(17)
C28A 0.057(3) 0.0318(19) 0.054(2) -0.0025(16) 0.022(2) 0.0023(17)
C32A 0.036(2) 0.040(2) 0.042(2) 0.0050(16) -0.0063(17) 0.0004(16)
C33A 0.061(3) 0.038(2) 0.0312(19) 0.0062(15) -0.0001(18) 0.0004(18)
C36 0.043(2) 0.044(2) 0.043(2) -0.0112(16) 0.0221(19) -0.0050(17)
C16 0.068(3) 0.048(2) 0.035(2) 0.0161(16) 0.0135(19) 0.0068(19)
C29 0.063(3) 0.0309(19) 0.057(2) -0.0023(16) 0.017(2) -0.0005(18)
C34A 0.065(3) 0.040(2) 0.037(2) 0.0116(15) 0.0245(19) 0.0054(19)
C17 0.075(3) 0.043(2) 0.0312(19) -0.0060(15) 0.0126(19) 0.0202(19)
C25A 0.069(3) 0.0303(18) 0.042(2) -0.0024(15) 0.029(2) -0.0114(17)
C26 0.079(3) 0.0330(18) 0.044(2) -0.0059(15) 0.034(2) -0.0175(18)
C28 0.061(3) 0.056(2) 0.042(2) -0.0069(17) 0.029(2) -0.010(2)
C13A 0.057(3) 0.067(3) 0.045(2) 0.0235(19) 0.006(2) 0.004(2)
C29A 0.084(4) 0.067(3) 0.048(2) -0.029(2) 0.044(2) -0.041(2)
C17A 0.091(4) 0.065(3) 0.042(2) -0.017(2) 0.006(2) 0.026(2)
C14A 0.101(4) 0.072(3) 0.047(2) 0.012(2) 0.046(3) 0.034(3)
C16A 0.126(5) 0.070(3) 0.052(3) 0.028(2) 0.036(3) 0.020(3)

loop_
_atom_type_symbol
_atom_type_description
_atom_type_scat_dispersion_real
_atom_type_scat_dispersion_imag
_atom_type_scat_source
C C 0.0033 0.0016 'International Tables Vol C Tables 4.2.6.8 and 6.1.1.4'
H H 0.0000 0.0000 'International Tables Vol C Tables 4.2.6.8 and 6.1.1.4'
F F 0.0171 0.0103 'International Tables Vol C Tables 4.2.6.8 and 6.1.1.4'
N N 0.0061 0.0033 'International Tables Vol C Tables 4.2.6.8 and 6.1.1.4'
O O 0.0106 0.0060 'International Tables Vol C Tables 4.2.6.8 and 6.1.1.4'
S S 0.1246 0.1234 'International Tables Vol C Tables 4.2.6.8 and 6.1.1.4'
Zn Zn 0.2839 1.4301 'International Tables Vol C Tables 4.2.6.8 and 6.1.1.4'

loop_
_geom_angle_atom_site_label_1
_geom_angle_atom_site_label_2
_geom_angle_atom_site_label_3
_geom_angle
O1 Zn1 O2 74.34(7)
C1 Zn1 O2 116.01(9)
C1 Zn1 O1 103.79(8)
C30 Zn1 O2 95.38(10)
C30 Zn1 O1 104.70(9)
C30 Zn1 C1 142.18(11)
O1A Zn1A O2A 75.17(7)
C30A Zn1A O2A 97.61(9)
C30A Zn1A O1A 102.51(9)
C30A Zn1A C1A 141.72(10)
C1A Zn1A O2A 114.45(9)
C1A Zn1A O1A 105.39(8)
O1A S1A N3A 115.50(12)
O1A S1A C36A 104.18(13)
O3A S1A O1A 117.64(13)
O3A S1A N3A 111.16(13)
O3A S1A C36A 103.63(14)
N3A S1A C36A 102.43(14)
O2A S2A N3A 115.57(12)
O2A S2A C37A 103.87(13)
O4A S2A O2A 118.80(13)
O4A S2A N3A 109.47(13)
O4A S2A C37A 103.38(16)
N3A S2A C37A 103.59(14)
O2 S2 N3 115.22(12)
O2 S2 C37 104.35(13)
O4 S2 O2 119.11(13)
O4 S2 N3 109.29(13)
O4 S2 C37 103.26(15)
N3 S2 C37 103.45(15)
O1 S1 N3 115.25(12)
O1 S1 C36 104.42(14)
O3 S1 O1 117.99(13)
O3 S1 N3 111.23(13)
O3 S1 C36 103.20(16)
N3 S1 C36 102.37(16)
S2A O2A Zn1A 125.63(12)
S2 O2 Zn1 125.97(12)
S1A O1A Zn1A 122.55(11)
S1 O1 Zn1 120.59(11)
C1 N1 C6 119.4(2)
C1 N1 C5 124.3(2)
C6 N1 C5 115.1(2)
C1A N2A C18A 119.1(2)
C1A N2A C2A 129.1(2)
C18A N2A C2A 111.8(2)
C1 N2 C18 119.2(2)
C1 N2 C2 128.3(2)
C18 N2 C2 112.5(2)
C1A N1A C6A 120.0(2)
C1A N1A C5A 124.5(2)
C6A N1A C5A 114.5(2)
S1A N3A S2A 126.86(15)
S1 N3 S2 126.97(15)
N1 C1 Zn1 122.75(19)
N2 C1 Zn1 116.74(18)
N2 C1 N1 120.4(2)
C35A C30A Zn1A 122.8(2)
C31A C30A Zn1A 121.0(2)
C31A C30A C35A 116.1(3)
C35 C30 Zn1 122.6(2)
C31 C30 Zn1 120.9(2)
C31 C30 C35 116.5(3)
N2A C1A Zn1A 116.81(19)
N2A C1A N1A 119.4(2)
N1A C1A Zn1A 123.51(19)
C6 C11 C12 122.5(3)
C10 C11 C6 117.5(3)
C10 C11 C12 119.9(3)
C11 C6 N1 118.6(2)
C7 C6 N1 119.3(2)
C7 C6 C11 122.0(3)
C11A C6A N1A 118.6(2)
C7A C6A N1A 119.4(2)
C7A C6A C11A 121.9(3)
C22A C23A C18A 117.7(3)
C22A C23A C24A 118.8(2)
C18A C23A C24A 123.5(2)
C11 C12 H12 107.7
C11 C12 C13 109.5(2)
C11 C12 C14 112.4(2)
C13 C12 H12 107.7
C14 C12 H12 107.7
C14 C12 C13 111.6(3)
C23A C22A H22A 119.6
C21A C22A C23A 120.8(3)
C21A C22A H22A 119.6
C11 C10 H10 119.1
C9 C10 C11 121.8(3)
C9 C10 H10 119.1
C23 C18 N2 119.3(2)
C23 C18 C19 122.4(3)
C19 C18 N2 118.0(2)
C6 C7 C15 122.3(3)
C8 C7 C6 117.6(3)
C8 C7 C15 120.0(3)
C23A C18A N2A 119.3(2)
C23A C18A C19A 122.0(3)
C19A C18A N2A 118.4(2)
C18 C23 C24 123.2(3)
C22 C23 C18 117.2(3)
C22 C23 C24 119.6(3)
C6A C11A C12A 121.3(3)
C10A C11A C6A 117.7(3)
C10A C11A C12A 121.0(3)
N1 C5 H5A 108.7
N1 C5 H5B 108.7
N1 C5 C4 114.4(2)
H5A C5 H5B 107.6
C4 C5 H5A 108.7
C4 C5 H5B 108.7
C18A C19A C27A 123.0(3)
C20A C19A C18A 117.6(3)
C20A C19A C27A 119.3(3)
C7 C8 H8 119.3
C9 C8 C7 121.5(3)
C9 C8 H8 119.3
C18 C19 C27 123.2(3)
C20 C19 C18 117.0(3)
C20 C19 C27 119.8(3)
C23 C24 H24 108.6
C23 C24 C25 112.0(2)
C23 C24 C26 111.0(3)
C25 C24 H24 108.6
C25 C24 C26 107.8(3)
C26 C24 H24 108.6
C23 C22 H22 119.3
C21 C22 C23 121.4(3)
C21 C22 H22 119.3
C6A C7A C15A 122.0(3)
C8A C7A C6A 118.0(3)
C8A C7A C15A 120.0(3)
C23A C24A H24A 108.4
C23A C24A C26A 111.8(2)
C23A C24A C25A 111.4(3)
C26A C24A H24A 108.4
C25A C24A H24A 108.4
C25A C24A C26A 108.5(2)
C22A C21A H21A 119.7
C20A C21A C22A 120.6(3)
C20A C21A H21A 119.7
N2 C2 H2A 108.9
N2 C2 H2B 108.9
N2 C2 C3 113.4(2)
H2A C2 H2B 107.7
C3 C2 H2A 108.9
C3 C2 H2B 108.9
C30 C35 H35 119.5
C34 C35 C30 121.0(3)
C34 C35 H35 119.5
N2A C2A H2AA 108.9
N2A C2A H2AB 108.9
N2A C2A C3A 113.4(2)
H2AA C2A H2AB 107.7
C3A C2A H2AA 108.9
C3A C2A H2AB 108.9
C2A C3A H3AA 109.1
C2A C3A H3AB 109.1
C2A C3A C4A 112.6(3)
H3AA C3A H3AB 107.8
C4A C3A H3AA 109.1
C4A C3A H3AB 109.1
C7 C15 H15 107.4
C7 C15 C16 113.4(3)
C7 C15 C17 111.1(3)
C16 C15 H15 107.4
C17 C15 H15 107.4
C17 C15 C16 109.9(3)
C19A C20A H20A 119.4
C21A C20A C19A 121.1(3)
C21A C20A H20A 119.4
C19 C20 H20 119.3
C21 C20 C19 121.4(3)
C21 C20 H20 119.3
C11A C12A H12A 107.2
C11A C12A C14A 110.8(3)
C13A C12A C11A 113.2(3)
C13A C12A H12A 107.2
C13A C12A C14A 111.0(3)
C14A C12A H12A 107.2
C19 C27 H27 108.2
C19 C27 C29 110.0(3)
C19 C27 C28 112.2(3)
C29 C27 H27 108.2
C28 C27 H27 108.2
C28 C27 C29 110.1(3)
N1A C5A H5AA 108.8
N1A C5A H5AB 108.8
N1A C5A C4A 114.0(2)
H5AA C5A H5AB 107.7
C4A C5A H5AA 108.8
C4A C5A H5AB 108.8
C2 C3 H3A 109.0
C2 C3 H3B 109.0
C2 C3 C4 112.7(2)
H3A C3 H3B 107.8
C4 C3 H3A 109.0
C4 C3 H3B 109.0
C30 C31 H31 118.7
C30 C31 C32 122.6(3)
C32 C31 H31 118.7
C10 C9 C8 119.6(3)
C10 C9 H9 120.2
C8 C9 H9 120.2
C5 C4 C3 111.1(2)
C5 C4 H4A 109.4
C5 C4 H4B 109.4
C3 C4 H4A 109.4
C3 C4 H4B 109.4
H4A C4 H4B 108.0
C22 C21 C20 120.6(3)
C22 C21 H21 119.7
C20 C21 H21 119.7
C19A C27A H27A 108.0
C28A C27A C19A 110.3(3)
C28A C27A H27A 108.0
C29A C27A C19A 112.1(3)
C29A C27A H27A 108.0
C29A C27A C28A 110.2(3)
C3A C4A H4AA 109.4
C3A C4A H4AB 109.4
C5A C4A C3A 111.2(2)
C5A C4A H4AA 109.4
C5A C4A H4AB 109.4
H4AA C4A H4AB 108.0
C7A C15A H15A 107.1
C17A C15A C7A 112.6(3)
C17A C15A H15A 107.1
C17A C15A C16A 110.4(3)
C16A C15A C7A 112.1(3)
C16A C15A H15A 107.1
C11A C10A H10A 119.6
C11A C10A C9A 120.8(3)
C9A C10A H10A 119.6
C24A C26A H26D 109.5
C24A C26A H26E 109.5
C24A C26A H26F 109.5
H26D C26A H26E 109.5
H26D C26A H26F 109.5
H26E C26A H26F 109.5
C30A C35A H35A 119.4
C34A C35A C30A 121.2(3)
C34A C35A H35A 119.4
C7A C8A H8A 119.4
C9A C8A C7A 121.2(3)
C9A C8A H8A 119.4
C12 C13 H13A 109.5
C12 C13 H13B 109.5
C12 C13 H13C 109.5
H13A C13 H13B 109.5
H13A C13 H13C 109.5
H13B C13 H13C 109.5
C30A C31A H31A 118.5
C30A C31A C32A 123.0(3)
C32A C31A H31A 118.5
C31 C32 H32 120.0
C33 C32 C31 119.9(3)
C33 C32 H32 120.0
F6A C37A S2A 111.2(2)
F6A C37A F4A 108.3(3)
F5A C37A S2A 110.2(2)
F5A C37A F6A 109.2(3)
F5A C37A F4A 108.0(3)
F4A C37A S2A 109.9(2)
C35 C34 H34 119.7
C33 C34 C35 120.5(3)
C33 C34 H34 119.7
C24 C25 H25A 109.5
C24 C25 H25B 109.5
C24 C25 H25C 109.5
H25A C25 H25B 109.5
H25A C25 H25C 109.5
H25B C25 H25C 109.5
F6 C37 S2 110.1(2)
F6 C37 F5 108.4(3)
F4 C37 S2 111.4(2)
F4 C37 F6 108.2(3)
F4 C37 F5 108.9(3)
F5 C37 S2 109.7(2)
C10A C9A H9A 119.9
C8A C9A C10A 120.3(3)
C8A C9A H9A 119.9
F1A C36A S1A 109.7(2)
F1A C36A F2A 108.1(3)
F2A C36A S1A 109.7(2)
F3A C36A S1A 112.3(2)
F3A C36A F1A 108.7(3)
F3A C36A F2A 108.2(3)
C32 C33 H33 120.3
C34 C33 C32 119.4(3)
C34 C33 H33 120.3
C12 C14 H14A 109.5
C12 C14 H14B 109.5
C12 C14 H14C 109.5
H14A C14 H14B 109.5
H14A C14 H14C 109.5
H14B C14 H14C 109.5
C27A C28A H28D 109.5
C27A C28A H28E 109.5
C27A C28A H28F 109.5
H28D C28A H28E 109.5
H28D C28A H28F 109.5
H28E C28A H28F 109.5
C31A C32A H32A 120.0
C33A C32A C31A 120.1(4)
C33A C32A H32A 120.0
C32A C33A H33A 120.5
C34A C33A C32A 118.9(3)
C34A C33A H33A 120.5
F3 C36 S1 112.3(2)
F2 C36 S1 110.3(3)
F2 C36 F3 108.0(3)
F2 C36 F1 108.5(3)
F1 C36 S1 109.4(3)
F1 C36 F3 108.1(3)
C15 C16 H16A 109.5
C15 C16 H16B 109.5
C15 C16 H16C 109.5
H16A C16 H16B 109.5
H16A C16 H16C 109.5
H16B C16 H16C 109.5
C27 C29 H29A 109.5
C27 C29 H29B 109.5
C27 C29 H29C 109.5
H29A C29 H29B 109.5
H29A C29 H29C 109.5
H29B C29 H29C 109.5
C35A C34A H34A 119.7
C33A C34A C35A 120.6(3)
C33A C34A H34A 119.7
C15 C17 H17A 109.5
C15 C17 H17B 109.5
C15 C17 H17C 109.5
H17A C17 H17B 109.5
H17A C17 H17C 109.5
H17B C17 H17C 109.5
C24A C25A H25D 109.5
C24A C25A H25E 109.5
C24A C25A H25F 109.5
H25D C25A H25E 109.5
H25D C25A H25F 109.5
H25E C25A H25F 109.5
C24 C26 H26A 109.5
C24 C26 H26B 109.5
C24 C26 H26C 109.5
H26A C26 H26B 109.5
H26A C26 H26C 109.5
H26B C26 H26C 109.5
C27 C28 H28A 109.5
C27 C28 H28B 109.5
C27 C28 H28C 109.5
H28A C28 H28B 109.5
H28A C28 H28C 109.5
H28B C28 H28C 109.5
C12A C13A H13D 109.5
C12A C13A H13E 109.5
C12A C13A H13F 109.5
H13D C13A H13E 109.5
H13D C13A H13F 109.5
H13E C13A H13F 109.5
C27A C29A H29D 109.5
C27A C29A H29E 109.5
C27A C29A H29F 109.5
H29D C29A H29E 109.5
H29D C29A H29F 109.5
H29E C29A H29F 109.5
C15A C17A H17D 109.5
C15A C17A H17E 109.5
C15A C17A H17F 109.5
H17D C17A H17E 109.5
H17D C17A H17F 109.5
H17E C17A H17F 109.5
C12A C14A H14D 109.5
C12A C14A H14E 109.5
C12A C14A H14F 109.5
H14D C14A H14E 109.5
H14D C14A H14F 109.5
H14E C14A H14F 109.5
C15A C16A H16D 109.5
C15A C16A H16E 109.5
C15A C16A H16F 109.5
H16D C16A H16E 109.5
H16D C16A H16F 109.5
H16E C16A H16F 109.5

loop_
_geom_bond_atom_site_label_1
_geom_bond_atom_site_label_2
_geom_bond_distance
Zn1 O2 2.314(2)
Zn1 O1 2.2512(19)
Zn1 C1 2.048(2)
Zn1 C30 1.982(3)
Zn1A O2A 2.293(2)
Zn1A O1A 2.2357(19)
Zn1A C30A 1.992(2)
Zn1A C1A 2.050(3)
S1A O1A 1.4427(19)
S1A O3A 1.421(2)
S1A N3A 1.568(2)
S1A C36A 1.833(3)
S2A O2A 1.4365(19)
S2A O4A 1.418(2)
S2A N3A 1.573(2)
S2A C37A 1.833(4)
S2 O2 1.4376(19)
S2 O4 1.421(2)
S2 N3 1.577(2)
S2 C37 1.831(4)
S1 O1 1.4477(19)
S1 O3 1.423(2)
S1 N3 1.561(2)
S1 C36 1.835(4)
F6 C37 1.323(4)
F6A C37A 1.317(4)
F4 C37 1.320(4)
F5 C37 1.325(3)
F5A C37A 1.316(4)
F4A C37A 1.334(3)
F1A C36A 1.319(4)
F2A C36A 1.322(4)
F3A C36A 1.312(4)
N1 C1 1.341(3)
N1 C6 1.450(3)
N1 C5 1.486(3)
N2A C1A 1.336(3)
N2A C18A 1.459(3)
N2A C2A 1.503(3)
N2 C1 1.337(3)
N2 C18 1.454(3)
N2 C2 1.502(3)
N1A C1A 1.345(3)
N1A C6A 1.448(3)
N1A C5A 1.495(3)
F3 C36 1.315(4)
F2 C36 1.310(4)
F1 C36 1.313(4)
C30A C35A 1.421(4)
C30A C31A 1.359(4)
C30 C35 1.414(4)
C30 C31 1.372(4)
C11 C6 1.404(4)
C11 C12 1.519(4)
C11 C10 1.389(4)
C6 C7 1.398(4)
C6A C11A 1.408(4)
C6A C7A 1.396(4)
C23A C22A 1.391(4)
C23A C18A 1.402(4)
C23A C24A 1.518(4)
C12 H12 0.9800
C12 C13 1.539(4)
C12 C14 1.526(4)
C22A H22A 0.9300
C22A C21A 1.383(4)
C10 H10 0.9300
C10 C9 1.373(4)
C18 C23 1.405(4)
C18 C19 1.409(4)
C7 C8 1.393(4)
C7 C15 1.521(4)
C18A C19A 1.404(4)
C23 C24 1.516(4)
C23 C22 1.396(4)
C11A C12A 1.521(4)
C11A C10A 1.385(4)
C5 H5A 0.9700
C5 H5B 0.9700
C5 C4 1.514(4)
C19A C20A 1.391(4)
C19A C27A 1.532(4)
C8 H8 0.9300
C8 C9 1.381(4)
C19 C20 1.395(4)
C19 C27 1.513(4)
C24 H24 0.9800
C24 C25 1.531(4)
C24 C26 1.548(4)
C22 H22 0.9300
C22 C21 1.370(4)
C7A C15A 1.516(4)
C7A C8A 1.380(4)
C24A H24A 0.9800
C24A C26A 1.537(4)
C24A C25A 1.532(4)
C21A H21A 0.9300
C21A C20A 1.370(4)
C2 H2A 0.9700
C2 H2B 0.9700
C2 C3 1.515(4)
C35 H35 0.9300
C35 C34 1.395(4)
C2A H2AA 0.9700
C2A H2AB 0.9700
C2A C3A 1.515(4)
C3A H3AA 0.9700
C3A H3AB 0.9700
C3A C4A 1.526(4)
C15 H15 0.9800
C15 C16 1.525(4)
C15 C17 1.525(4)
C20A H20A 0.9300
C20 H20 0.9300
C20 C21 1.373(4)
C12A H12A 0.9800
C12A C13A 1.503(4)
C12A C14A 1.530(5)
C27 H27 0.9800
C27 C29 1.530(5)
C27 C28 1.522(4)
C5A H5AA 0.9700
C5A H5AB 0.9700
C5A C4A 1.510(4)
C3 H3A 0.9700
C3 H3B 0.9700
C3 C4 1.521(4)
C31 H31 0.9300
C31 C32 1.395(4)
C9 H9 0.9300
C4 H4A 0.9700
C4 H4B 0.9700
C21 H21 0.9300
C27A H27A 0.9800
C27A C28A 1.525(5)
C27A C29A 1.524(5)
C4A H4AA 0.9700
C4A H4AB 0.9700
C15A H15A 0.9800
C15A C17A 1.509(5)
C15A C16A 1.511(5)
C10A H10A 0.9300
C10A C9A 1.385(4)
C26A H26D 0.9600
C26A H26E 0.9600
C26A H26F 0.9600
C35A H35A 0.9300
C35A C34A 1.391(5)
C8A H8A 0.9300
C8A C9A 1.379(5)
C13 H13A 0.9600
C13 H13B 0.9600
C13 H13C 0.9600
C31A H31A 0.9300
C31A C32A 1.395(4)
C32 H32 0.9300
C32 C33 1.378(5)
C34 H34 0.9300
C34 C33 1.373(5)
C25 H25A 0.9600
C25 H25B 0.9600
C25 H25C 0.9600
C9A H9A 0.9300
C33 H33 0.9300
C14 H14A 0.9600
C14 H14B 0.9600
C14 H14C 0.9600
C28A H28D 0.9600
C28A H28E 0.9600
C28A H28F 0.9600
C32A H32A 0.9300
C32A C33A 1.377(5)
C33A H33A 0.9300
C33A C34A 1.373(5)
C16 H16A 0.9600
C16 H16B 0.9600
C16 H16C 0.9600
C29 H29A 0.9600
C29 H29B 0.9600
C29 H29C 0.9600
C34A H34A 0.9300
C17 H17A 0.9600
C17 H17B 0.9600
C17 H17C 0.9600
C25A H25D 0.9600
C25A H25E 0.9600
C25A H25F 0.9600
C26 H26A 0.9600
C26 H26B 0.9600
C26 H26C 0.9600
C28 H28A 0.9600
C28 H28B 0.9600
C28 H28C 0.9600
C13A H13D 0.9600
C13A H13E 0.9600
C13A H13F 0.9600
C29A H29D 0.9600
C29A H29E 0.9600
C29A H29F 0.9600
C17A H17D 0.9600
C17A H17E 0.9600
C17A H17F 0.9600
C14A H14D 0.9600
C14A H14E 0.9600
C14A H14F 0.9600
C16A H16D 0.9600
C16A H16E 0.9600
C16A H16F 0.9600
